data_4330702
loop_
_publ_author_name
'Xiaofeng Zhang'
'Deguang Huang'
'Yu-Sheng Chen'
'R. H. Holm'

_publ_section_title
;
 Synthesis of Binucleating Macrocycles and Their Nickel(II) Hydroxo- and
 Cyano-Bridged Complexes with Divalent Ions: Anatomical Variation of
 Ligand Features
;
_journal_name_full 'Inorganic Chemistry'
_journal_page_first 11017
_journal_page_last 11029
_journal_paper_doi 10.1021/ic301506x
_journal_volume 51
_journal_year 2012
_chemical_formula_moiety 'C36 H49 Cu N8 Ni O4, Cl O4'
_chemical_formula_sum 'C36 H49 Cl Cu N8 Ni O8'
_chemical_formula_weight 879.53
_chemical_name_common '[Ni(N4)(DMF)-OH-Cu](ClO4)'
_chemical_name_systematic
; 
 ? 
;
_space_group_IT_number 14
_symmetry_cell_setting monoclinic
_symmetry_space_group_name_Hall '-P 2ybc'
_symmetry_space_group_name_H-M 'P 1 21/c 1'
_atom_sites_solution_hydrogens geom
_atom_sites_solution_primary direct
_atom_sites_solution_secondary difmap
_audit_creation_method SHELXL-97
_cell_angle_alpha 90.00
_cell_angle_beta 94.040(6)
_cell_angle_gamma 90.00
_cell_formula_units_Z 4
_cell_length_a 12.586(4)
_cell_length_b 12.796(5)
_cell_length_c 23.054(7)
_cell_measurement_reflns_used 1877
_cell_measurement_temperature 100(2)
_cell_measurement_theta_max 21.49
_cell_measurement_theta_min 2.27
_cell_volume 3704(2)
_computing_cell_refinement 'Bruker SAINT'
_computing_data_collection 'Bruker APEX2'
_computing_data_reduction 'Bruker SAINT'
_computing_molecular_graphics 'Bruker SHELXTL'
_computing_publication_material 'Bruker SHELXTL'
_computing_structure_refinement 'SHELXL-97 (Sheldrick, 1997)'
_computing_structure_solution 'SHELXS-97 (Sheldrick, 1990)'
_diffrn_ambient_temperature 100(2)
_diffrn_measured_fraction_theta_full 0.983
_diffrn_measured_fraction_theta_max 0.983
_diffrn_measurement_device_type 'Bruker APEX-II CCD'
_diffrn_measurement_method '\f and \w scans'
_diffrn_radiation_monochromator graphite
_diffrn_radiation_source 'fine-focus sealed tube'
_diffrn_radiation_type MoK\a
_diffrn_radiation_wavelength 0.71073
_diffrn_reflns_av_R_equivalents 0.0892
_diffrn_reflns_av_sigmaI/netI 0.0965
_diffrn_reflns_limit_h_max 15
_diffrn_reflns_limit_h_min -14
_diffrn_reflns_limit_k_max 15
_diffrn_reflns_limit_k_min -15
_diffrn_reflns_limit_l_max 27
_diffrn_reflns_limit_l_min -28
_diffrn_reflns_number 21038
_diffrn_reflns_theta_full 25.69
_diffrn_reflns_theta_max 25.69
_diffrn_reflns_theta_min 1.62
_diffrn_standards_number 0
_exptl_absorpt_coefficient_mu 1.219
_exptl_absorpt_correction_T_max 0.9304
_exptl_absorpt_correction_T_min 0.8383
_exptl_absorpt_correction_type multi-scan
_exptl_absorpt_process_details SADABS
_exptl_crystal_colour green
_exptl_crystal_density_diffrn 1.577
_exptl_crystal_density_meas ?
_exptl_crystal_description prism
_exptl_crystal_F_000 1836
_exptl_crystal_size_max 0.15
_exptl_crystal_size_mid 0.08
_exptl_crystal_size_min 0.06
_refine_diff_density_max 0.889
_refine_diff_density_min -0.483
_refine_diff_density_rms 0.110
_refine_ls_extinction_method none
_refine_ls_goodness_of_fit_ref 1.027
_refine_ls_hydrogen_treatment constr
_refine_ls_matrix_type full
_refine_ls_number_parameters 496
_refine_ls_number_reflns 6924
_refine_ls_number_restraints 0
_refine_ls_restrained_S_all 1.027
_refine_ls_R_factor_all 0.0955
_refine_ls_R_factor_gt 0.0571
_refine_ls_shift/su_max 0.000
_refine_ls_shift/su_mean 0.000
_refine_ls_structure_factor_coef Fsqd
_refine_ls_weighting_details 'calc w=1/[\s^2^(Fo^2^)+(0.0540P)^2^+4.2266P] where P=(Fo^2^+2Fc^2^)/3'
_refine_ls_weighting_scheme calc
_refine_ls_wR_factor_gt 0.1254
_refine_ls_wR_factor_ref 0.1444
_reflns_number_gt 4639
_reflns_number_total 6924
_reflns_threshold_expression >2sigma(I)
_cod_data_source_file ic301506x_si_002_20.cif
_cod_data_source_block compound28
_cod_depositor_comments
;
The following automatic conversions were performed:

'_exptl_crystal_density_meas' value 'none' was changed to '?' - the
value is perceived as not measured.

Automatic conversion script
Id: cif_fix_values 3008 2015-01-20 13:52:24Z robertas 
;
_cod_database_code 4330702

loop_
_symmetry_equiv_pos_as_xyz
'x, y, z'
'-x, y+1/2, -z+1/2'
'-x, -y, -z'
'x, -y-1/2, z-1/2'

loop_
_atom_site_label
_atom_site_type_symbol
_atom_site_fract_x
_atom_site_fract_y
_atom_site_fract_z
_atom_site_U_iso_or_equiv
_atom_site_adp_type
_atom_site_occupancy
_atom_site_symmetry_multiplicity
_atom_site_calc_flag
_atom_site_refinement_flags
Cu1 Cu 0.22062(5) 0.91599(4) 0.13302(3) 0.01699(17) Uani 1 1 d .
Ni1 Ni 0.20240(5) 0.66827(5) 0.03935(3) 0.01703(17) Uani 1 1 d .
Cl1 Cl 0.29694(11) 0.34040(10) 0.83506(6) 0.0257(3) Uani 1 1 d .
O1 O 0.0774(3) 0.7580(3) -0.12525(15) 0.0276(9) Uani 1 1 d .
O2 O 0.1942(3) 0.3440(3) 0.06833(17) 0.0293(9) Uani 1 1 d .
O3 O 0.2208(3) 0.7744(2) 0.10344(14) 0.0187(8) Uani 1 1 d .
H3B H 0.2413 0.7378 0.1335 0.022 Uiso 1 1 d R
O4 O 0.3583(3) 0.6696(3) 0.01876(15) 0.0238(8) Uani 1 1 d .
O5 O 0.3659(3) 0.3489(3) 0.78831(18) 0.0439(11) Uani 1 1 d .
O6 O 0.3284(4) 0.2552(3) 0.87148(18) 0.0454(11) Uani 1 1 d .
O7 O 0.3010(3) 0.4367(3) 0.86781(19) 0.0405(11) Uani 1 1 d .
O8 O 0.1894(3) 0.3235(3) 0.81095(17) 0.0385(10) Uani 1 1 d .
N1 N 0.1468(3) 0.7661(3) -0.02821(18) 0.0211(10) Uani 1 1 d .
N2 N 0.1424(3) 0.5660(3) -0.01939(18) 0.0195(10) Uani 1 1 d .
N3 N 0.2146(3) 0.5238(3) 0.08614(18) 0.0188(10) Uani 1 1 d .
N4 N 0.3137(4) 0.7850(3) 0.23937(19) 0.0301(11) Uani 1 1 d .
N5 N 0.3806(3) 0.9472(3) 0.12507(18) 0.0197(10) Uani 1 1 d .
N6 N 0.1935(3) 1.0748(3) 0.12406(18) 0.0228(10) Uani 1 1 d .
N7 N 0.0946(3) 0.8852(3) 0.18455(18) 0.0203(10) Uani 1 1 d .
N8 N 0.4924(3) 0.6262(4) -0.03708(19) 0.0254(10) Uani 1 1 d .
C1 C 0.1079(4) 0.7191(4) -0.0775(2) 0.0198(11) Uani 1 1 d .
C2 C 0.0997(4) 0.6013(4) -0.0704(2) 0.0218(12) Uani 1 1 d .
C3 C 0.0527(4) 0.5347(4) -0.1108(2) 0.0262(13) Uani 1 1 d .
H3A H 0.0240 0.5601 -0.1474 0.031 Uiso 1 1 calc R
C4 C 0.0476(4) 0.4281(4) -0.0973(3) 0.0298(14) Uani 1 1 d .
H4A H 0.0143 0.3804 -0.1244 0.036 Uiso 1 1 calc R
C5 C 0.0917(4) 0.3932(4) -0.0443(2) 0.0262(13) Uani 1 1 d .
H5B H 0.0890 0.3212 -0.0344 0.031 Uiso 1 1 calc R
C6 C 0.1398(4) 0.4648(4) -0.0058(2) 0.0165(11) Uani 1 1 d .
C7 C 0.1861(4) 0.4388(4) 0.0543(2) 0.0225(12) Uani 1 1 d .
C8 C 0.2445(4) 0.5115(4) 0.1460(2) 0.0208(12) Uani 1 1 d .
C9 C 0.2042(4) 0.4335(4) 0.1815(2) 0.0264(13) Uani 1 1 d .
H9A H 0.1617 0.3785 0.1648 0.032 Uiso 1 1 calc R
C10 C 0.2269(4) 0.4377(4) 0.2408(3) 0.0321(15) Uani 1 1 d .
H10A H 0.2029 0.3826 0.2643 0.038 Uiso 1 1 calc R
C11 C 0.2827(5) 0.5184(4) 0.2671(2) 0.0278(13) Uani 1 1 d .
H11A H 0.2916 0.5222 0.3083 0.033 Uiso 1 1 calc R
C12 C 0.3268(4) 0.5958(4) 0.2329(2) 0.0253(13) Uani 1 1 d .
C13 C 0.3115(4) 0.5866(4) 0.1726(2) 0.0189(11) Uani 1 1 d .
H13A H 0.3481 0.6332 0.1488 0.023 Uiso 1 1 calc R
C15 C 0.3659(5) 0.8813(5) 0.2555(3) 0.0371(15) Uani 1 1 d .
H15A H 0.3832 0.8817 0.2980 0.045 Uiso 1 1 calc R
H15B H 0.3165 0.9400 0.2460 0.045 Uiso 1 1 calc R
C16 C 0.4658(5) 0.8977(5) 0.2254(2) 0.0344(15) Uani 1 1 d .
H16A H 0.5206 0.8496 0.2430 0.041 Uiso 1 1 calc R
H16B H 0.4909 0.9698 0.2338 0.041 Uiso 1 1 calc R
C17 C 0.4603(4) 0.8822(4) 0.1598(2) 0.0257(13) Uani 1 1 d .
H17A H 0.5316 0.8969 0.1462 0.031 Uiso 1 1 calc R
H17B H 0.4443 0.8077 0.1515 0.031 Uiso 1 1 calc R
C18 C 0.4012(4) 0.9301(4) 0.0629(2) 0.0255(13) Uani 1 1 d .
H18A H 0.4764 0.9442 0.0574 0.038 Uiso 1 1 calc R
H18B H 0.3564 0.9774 0.0383 0.038 Uiso 1 1 calc R
H18C H 0.3845 0.8576 0.0522 0.038 Uiso 1 1 calc R
C19 C 0.3924(5) 1.0600(4) 0.1411(3) 0.0306(14) Uani 1 1 d .
H19A H 0.4611 1.0867 0.1287 0.037 Uiso 1 1 calc R
H19B H 0.3927 1.0677 0.1838 0.037 Uiso 1 1 calc R
C20 C 0.3013(5) 1.1237(4) 0.1120(3) 0.0313(14) Uani 1 1 d .
H20A H 0.3084 1.1262 0.0695 0.038 Uiso 1 1 calc R
H20B H 0.3046 1.1962 0.1270 0.038 Uiso 1 1 calc R
C21 C 0.2067(5) 0.7817(5) 0.2654(2) 0.0344(14) Uani 1 1 d .
H21A H 0.2025 0.8409 0.2928 0.041 Uiso 1 1 calc R
H21B H 0.2019 0.7163 0.2880 0.041 Uiso 1 1 calc R
C22 C 0.1118(5) 0.7872(4) 0.2207(2) 0.0312(14) Uani 1 1 d .
H22A H 0.1176 0.7279 0.1936 0.037 Uiso 1 1 calc R
H22B H 0.0467 0.7756 0.2416 0.037 Uiso 1 1 calc R
C23 C -0.0008(4) 0.8639(5) 0.1454(2) 0.0302(14) Uani 1 1 d .
H23A H -0.0614 0.8492 0.1686 0.045 Uiso 1 1 calc R
H23B H 0.0126 0.8033 0.1210 0.045 Uiso 1 1 calc R
H23C H -0.0168 0.9250 0.1207 0.045 Uiso 1 1 calc R
C24 C 0.0722(5) 0.9711(4) 0.2259(3) 0.0317(14) Uani 1 1 d .
H24A H 0.1317 0.9746 0.2563 0.038 Uiso 1 1 calc R
H24B H 0.0069 0.9530 0.2454 0.038 Uiso 1 1 calc R
C25 C 0.0575(5) 1.0773(4) 0.1989(2) 0.0287(13) Uani 1 1 d .
H25A H 0.0021 1.0722 0.1664 0.034 Uiso 1 1 calc R
H25B H 0.0304 1.1251 0.2282 0.034 Uiso 1 1 calc R
C26 C 0.1542(5) 1.1250(4) 0.1765(2) 0.0307(14) Uani 1 1 d .
H26A H 0.1387 1.1993 0.1674 0.037 Uiso 1 1 calc R
H26B H 0.2120 1.1232 0.2079 0.037 Uiso 1 1 calc R
C27 C 0.1172(4) 1.1010(4) 0.0724(2) 0.0201(11) Uani 1 1 d .
H27A H 0.0439 1.0808 0.0809 0.024 Uiso 1 1 calc R
H27B H 0.1180 1.1772 0.0653 0.024 Uiso 1 1 calc R
C28 C 0.1480(4) 1.0442(4) 0.0190(2) 0.0197(11) Uani 1 1 d .
C29 C 0.1983(4) 1.0926(4) -0.0253(2) 0.0218(12) Uani 1 1 d .
H29A H 0.2097 1.1660 -0.0243 0.026 Uiso 1 1 calc R
C30 C 0.2323(4) 1.0336(4) -0.0716(2) 0.0236(12) Uani 1 1 d .
H30A H 0.2671 1.0671 -0.1018 0.028 Uiso 1 1 calc R
C31 C 0.2154(4) 0.9258(4) -0.0738(2) 0.0253(12) Uani 1 1 d .
H31A H 0.2393 0.8861 -0.1052 0.030 Uiso 1 1 calc R
C32 C 0.1632(4) 0.8761(4) -0.0296(2) 0.0196(11) Uani 1 1 d .
C33 C 0.1290(4) 0.9365(4) 0.0146(2) 0.0186(11) Uani 1 1 d .
H33A H 0.0905 0.9038 0.0436 0.022 Uiso 1 1 calc R
C34 C 0.3916(4) 0.6280(4) -0.0254(2) 0.0246(12) Uani 1 1 d .
H34A H 0.3410 0.5956 -0.0522 0.030 Uiso 1 1 calc R
C35 C 0.5730(5) 0.6723(5) 0.0027(3) 0.0406(16) Uani 1 1 d .
H35A H 0.5389 0.7060 0.0348 0.061 Uiso 1 1 calc R
H35B H 0.6132 0.7244 -0.0179 0.061 Uiso 1 1 calc R
H35C H 0.6215 0.6176 0.0183 0.061 Uiso 1 1 calc R
C36 C 0.5281(4) 0.5723(5) -0.0882(2) 0.0327(14) Uani 1 1 d .
H36A H 0.4661 0.5449 -0.1115 0.049 Uiso 1 1 calc R
H36B H 0.5752 0.5144 -0.0756 0.049 Uiso 1 1 calc R
H36C H 0.5668 0.6214 -0.1115 0.049 Uiso 1 1 calc R
C14 C 0.3798(5) 0.6933(4) 0.2574(2) 0.0308(14) Uani 1 1 d .
H14A H 0.3877 0.6890 0.3004 0.037 Uiso 1 1 calc R
H14B H 0.4516 0.7005 0.2429 0.037 Uiso 1 1 calc R

loop_
_atom_site_aniso_label
_atom_site_aniso_U_11
_atom_site_aniso_U_22
_atom_site_aniso_U_33
_atom_site_aniso_U_23
_atom_site_aniso_U_13
_atom_site_aniso_U_12
Cu1 0.0169(4) 0.0151(3) 0.0194(4) -0.0019(3) 0.0042(3) 0.0006(2)
Ni1 0.0197(4) 0.0137(3) 0.0182(4) 0.0007(3) 0.0049(3) 0.0019(3)
Cl1 0.0267(8) 0.0259(7) 0.0245(7) 0.0037(5) 0.0022(6) 0.0007(6)
O1 0.032(2) 0.028(2) 0.022(2) -0.0005(17) 0.0020(17) 0.0059(17)
O2 0.033(2) 0.0157(18) 0.039(2) 0.0047(17) 0.0030(18) -0.0007(16)
O3 0.025(2) 0.0139(17) 0.0173(19) 0.0049(14) 0.0038(15) 0.0038(14)
O4 0.023(2) 0.0236(19) 0.025(2) -0.0027(16) 0.0058(16) 0.0005(16)
O5 0.030(3) 0.065(3) 0.039(3) 0.010(2) 0.016(2) 0.000(2)
O6 0.058(3) 0.036(2) 0.040(3) 0.014(2) -0.009(2) 0.005(2)
O7 0.037(3) 0.031(2) 0.054(3) -0.008(2) 0.006(2) -0.0053(18)
O8 0.029(2) 0.056(3) 0.030(2) -0.002(2) -0.0010(19) -0.006(2)
N1 0.026(3) 0.016(2) 0.021(2) 0.0048(18) 0.0025(19) 0.0036(18)
N2 0.015(2) 0.019(2) 0.026(3) -0.0016(18) 0.0049(19) 0.0021(17)
N3 0.021(3) 0.014(2) 0.021(2) 0.0042(17) 0.0025(19) -0.0021(17)
N4 0.041(3) 0.027(2) 0.023(3) 0.001(2) 0.004(2) 0.008(2)
N5 0.022(3) 0.016(2) 0.022(2) 0.0005(17) 0.0004(19) -0.0004(17)
N6 0.028(3) 0.015(2) 0.025(3) -0.0007(18) 0.000(2) -0.0008(18)
N7 0.020(3) 0.020(2) 0.022(2) -0.0063(18) 0.0098(19) -0.0015(18)
N8 0.015(3) 0.038(3) 0.023(3) -0.005(2) 0.004(2) -0.001(2)
C1 0.017(3) 0.021(3) 0.022(3) -0.001(2) 0.008(2) 0.005(2)
C2 0.016(3) 0.026(3) 0.024(3) 0.001(2) 0.003(2) 0.003(2)
C3 0.019(3) 0.032(3) 0.028(3) -0.011(2) 0.005(2) 0.003(2)
C4 0.022(3) 0.028(3) 0.040(4) -0.018(3) 0.007(3) 0.001(2)
C5 0.018(3) 0.025(3) 0.036(3) -0.005(2) 0.008(3) 0.004(2)
C6 0.009(3) 0.015(2) 0.026(3) 0.003(2) 0.005(2) 0.0026(19)
C7 0.015(3) 0.019(3) 0.035(3) 0.005(2) 0.008(2) 0.004(2)
C8 0.019(3) 0.022(3) 0.023(3) 0.005(2) 0.007(2) 0.007(2)
C9 0.023(3) 0.025(3) 0.032(3) 0.008(2) 0.008(3) 0.003(2)
C10 0.025(3) 0.032(3) 0.042(4) 0.018(3) 0.018(3) 0.011(3)
C11 0.035(4) 0.030(3) 0.019(3) 0.006(2) 0.010(3) 0.015(3)
C12 0.028(3) 0.025(3) 0.023(3) 0.001(2) 0.005(2) 0.015(2)
C13 0.020(3) 0.018(2) 0.020(3) 0.010(2) 0.009(2) 0.011(2)
C15 0.038(4) 0.044(4) 0.028(3) 0.000(3) -0.005(3) 0.003(3)
C16 0.030(4) 0.035(3) 0.037(4) -0.001(3) -0.006(3) 0.008(3)
C17 0.016(3) 0.029(3) 0.032(3) -0.001(2) 0.003(2) 0.001(2)
C18 0.020(3) 0.033(3) 0.025(3) -0.004(2) 0.013(2) -0.006(2)
C19 0.041(4) 0.016(3) 0.034(4) -0.002(2) -0.001(3) -0.007(2)
C20 0.037(4) 0.023(3) 0.034(4) 0.006(3) 0.006(3) -0.003(3)
C21 0.043(4) 0.032(3) 0.029(3) 0.006(3) 0.013(3) 0.009(3)
C22 0.029(3) 0.035(3) 0.032(3) 0.009(3) 0.016(3) 0.004(3)
C23 0.018(3) 0.049(4) 0.025(3) 0.002(3) 0.009(3) -0.006(3)
C24 0.029(3) 0.032(3) 0.036(4) -0.003(3) 0.015(3) 0.004(3)
C25 0.036(4) 0.024(3) 0.026(3) -0.002(2) 0.001(3) 0.010(3)
C26 0.040(4) 0.024(3) 0.028(3) -0.007(2) -0.001(3) 0.012(3)
C27 0.016(3) 0.015(2) 0.029(3) 0.002(2) 0.002(2) 0.000(2)
C28 0.020(3) 0.022(3) 0.017(3) 0.000(2) 0.003(2) 0.008(2)
C29 0.020(3) 0.020(3) 0.026(3) 0.006(2) 0.003(2) 0.004(2)
C30 0.024(3) 0.025(3) 0.023(3) 0.010(2) 0.008(2) 0.002(2)
C31 0.024(3) 0.025(3) 0.028(3) 0.003(2) 0.005(2) 0.004(2)
C32 0.019(3) 0.020(3) 0.020(3) 0.002(2) 0.004(2) 0.004(2)
C33 0.021(3) 0.015(2) 0.020(3) 0.008(2) 0.005(2) 0.003(2)
C34 0.018(3) 0.027(3) 0.029(3) -0.002(2) 0.002(2) 0.000(2)
C35 0.020(3) 0.060(4) 0.041(4) -0.015(3) 0.002(3) -0.008(3)
C36 0.017(3) 0.052(4) 0.030(3) -0.006(3) 0.006(2) 0.008(3)
C14 0.040(4) 0.031(3) 0.021(3) 0.001(2) -0.006(3) 0.012(3)

loop_
_atom_type_symbol
_atom_type_description
_atom_type_scat_dispersion_real
_atom_type_scat_dispersion_imag
_atom_type_scat_source
C C 0.0033 0.0016 'International Tables Vol C Tables 4.2.6.8 and 6.1.1.4'
H H 0.0000 0.0000 'International Tables Vol C Tables 4.2.6.8 and 6.1.1.4'
N N 0.0061 0.0033 'International Tables Vol C Tables 4.2.6.8 and 6.1.1.4'
O O 0.0106 0.0060 'International Tables Vol C Tables 4.2.6.8 and 6.1.1.4'
Cl Cl 0.1484 0.1585 'International Tables Vol C Tables 4.2.6.8 and 6.1.1.4'
Ni Ni 0.3393 1.1124 'International Tables Vol C Tables 4.2.6.8 and 6.1.1.4'
Cu Cu 0.3201 1.2651 'International Tables Vol C Tables 4.2.6.8 and 6.1.1.4'

loop_
_geom_angle_atom_site_label_1
_geom_angle_atom_site_label_2
_geom_angle_atom_site_label_3
_geom_angle
O3 Cu1 N6 152.69(15)
O3 Cu1 N5 97.14(15)
N6 Cu1 N5 87.49(16)
O3 Cu1 N7 92.47(15)
N6 Cu1 N7 96.66(16)
N5 Cu1 N7 150.37(17)
O3 Cu1 Ni1 13.87(9)
N6 Cu1 Ni1 138.87(12)
N5 Cu1 Ni1 97.44(11)
N7 Cu1 Ni1 98.44(11)
N2 Ni1 O3 164.24(15)
N2 Ni1 O4 99.84(15)
O3 Ni1 O4 95.88(14)
N2 Ni1 N1 78.18(17)
O3 Ni1 N1 99.17(15)
O4 Ni1 N1 95.67(15)
N2 Ni1 N3 77.60(16)
O3 Ni1 N3 102.29(15)
O4 Ni1 N3 95.04(15)
N1 Ni1 N3 154.84(16)
N2 Ni1 Cu1 158.52(12)
O3 Ni1 Cu1 13.37(9)
O4 Ni1 Cu1 95.94(10)
N1 Ni1 Cu1 85.87(12)
N3 Ni1 Cu1 115.54(11)
O6 Cl1 O5 110.2(3)
O6 Cl1 O8 109.2(3)
O5 Cl1 O8 108.8(2)
O6 Cl1 O7 110.4(3)
O5 Cl1 O7 109.1(3)
O8 Cl1 O7 109.1(2)
Cu1 O3 Ni1 152.76(18)
Cu1 O3 H3B 103.5
Ni1 O3 H3B 103.7
C34 O4 Ni1 124.5(3)
C1 N1 C32 117.8(4)
C1 N1 Ni1 116.5(3)
C32 N1 Ni1 124.8(3)
C6 N2 C2 121.4(4)
C6 N2 Ni1 119.5(3)
C2 N2 Ni1 119.0(3)
C7 N3 C8 119.0(4)
C7 N3 Ni1 114.6(3)
C8 N3 Ni1 126.3(3)
C15 N4 C14 111.7(5)
C15 N4 C21 109.0(4)
C14 N4 C21 111.4(4)
C18 N5 C17 106.2(4)
C18 N5 C19 111.0(4)
C17 N5 C19 110.8(4)
C18 N5 Cu1 107.0(3)
C17 N5 Cu1 117.7(3)
C19 N5 Cu1 104.1(3)
C26 N6 C27 108.4(4)
C26 N6 C20 108.7(4)
C27 N6 C20 106.7(4)
C26 N6 Cu1 113.9(3)
C27 N6 Cu1 112.7(3)
C20 N6 Cu1 106.1(3)
C23 N7 C24 110.1(4)
C23 N7 C22 105.2(4)
C24 N7 C22 106.5(4)
C23 N7 Cu1 107.8(3)
C24 N7 Cu1 114.2(3)
C22 N7 Cu1 112.7(3)
C34 N8 C35 120.4(5)
C34 N8 C36 121.9(5)
C35 N8 C36 117.5(5)
O1 C1 N1 129.8(5)
O1 C1 C2 118.3(4)
N1 C1 C2 111.9(4)
N2 C2 C3 121.1(5)
N2 C2 C1 113.9(4)
C3 C2 C1 125.0(5)
C2 C3 C4 118.6(5)
C2 C3 H3A 120.7
C4 C3 H3A 120.7
C5 C4 C3 119.4(5)
C5 C4 H4A 120.3
C3 C4 H4A 120.3
C4 C5 C6 118.9(5)
C4 C5 H5B 120.6
C6 C5 H5B 120.6
N2 C6 C5 120.6(5)
N2 C6 C7 114.7(4)
C5 C6 C7 124.6(4)
O2 C7 N3 128.7(5)
O2 C7 C6 118.0(5)
N3 C7 C6 113.2(4)
C13 C8 C9 117.7(5)
C13 C8 N3 117.7(4)
C9 C8 N3 124.4(5)
C10 C9 C8 119.5(5)
C10 C9 H9A 120.3
C8 C9 H9A 120.3
C11 C10 C9 122.2(5)
C11 C10 H10A 118.9
C9 C10 H10A 118.9
C10 C11 C12 119.7(5)
C10 C11 H11A 120.1
C12 C11 H11A 120.1
C13 C12 C11 117.9(5)
C13 C12 C14 118.1(5)
C11 C12 C14 123.7(5)
C8 C13 C12 122.3(5)
C8 C13 H13A 118.9
C12 C13 H13A 118.9
N4 C15 C16 112.7(5)
N4 C15 H15A 109.1
C16 C15 H15A 109.1
N4 C15 H15B 109.1
C16 C15 H15B 109.1
H15A C15 H15B 107.8
C15 C16 C17 117.6(5)
C15 C16 H16A 107.9
C17 C16 H16A 107.9
C15 C16 H16B 107.9
C17 C16 H16B 107.9
H16A C16 H16B 107.2
N5 C17 C16 116.3(4)
N5 C17 H17A 108.2
C16 C17 H17A 108.2
N5 C17 H17B 108.2
C16 C17 H17B 108.2
H17A C17 H17B 107.4
N5 C18 H18A 109.5
N5 C18 H18B 109.5
H18A C18 H18B 109.5
N5 C18 H18C 109.5
H18A C18 H18C 109.5
H18B C18 H18C 109.5
N5 C19 C20 110.5(4)
N5 C19 H19A 109.6
C20 C19 H19A 109.6
N5 C19 H19B 109.6
C20 C19 H19B 109.6
H19A C19 H19B 108.1
C19 C20 N6 110.4(4)
C19 C20 H20A 109.6
N6 C20 H20A 109.6
C19 C20 H20B 109.6
N6 C20 H20B 109.6
H20A C20 H20B 108.1
N4 C21 C22 114.1(5)
N4 C21 H21A 108.7
C22 C21 H21A 108.7
N4 C21 H21B 108.7
C22 C21 H21B 108.7
H21A C21 H21B 107.6
N7 C22 C21 119.1(5)
N7 C22 H22A 107.5
C21 C22 H22A 107.5
N7 C22 H22B 107.5
C21 C22 H22B 107.5
H22A C22 H22B 107.0
N7 C23 H23A 109.5
N7 C23 H23B 109.5
H23A C23 H23B 109.5
N7 C23 H23C 109.5
H23A C23 H23C 109.5
H23B C23 H23C 109.5
N7 C24 C25 115.1(5)
N7 C24 H24A 108.5
C25 C24 H24A 108.5
N7 C24 H24B 108.5
C25 C24 H24B 108.5
H24A C24 H24B 107.5
C26 C25 C24 115.9(5)
C26 C25 H25A 108.3
C24 C25 H25A 108.3
C26 C25 H25B 108.3
C24 C25 H25B 108.3
H25A C25 H25B 107.4
N6 C26 C25 115.7(5)
N6 C26 H26A 108.4
C25 C26 H26A 108.4
N6 C26 H26B 108.4
C25 C26 H26B 108.4
H26A C26 H26B 107.4
C28 C27 N6 110.5(4)
C28 C27 H27A 109.5
N6 C27 H27A 109.5
C28 C27 H27B 109.5
N6 C27 H27B 109.5
H27A C27 H27B 108.1
C29 C28 C33 118.1(5)
C29 C28 C27 123.1(5)
C33 C28 C27 118.8(5)
C28 C29 C30 120.1(5)
C28 C29 H29A 119.9
C30 C29 H29A 119.9
C31 C30 C29 120.5(5)
C31 C30 H30A 119.8
C29 C30 H30A 119.8
C30 C31 C32 119.9(5)
C30 C31 H31A 120.0
C32 C31 H31A 120.0
C33 C32 C31 118.2(5)
C33 C32 N1 119.0(4)
C31 C32 N1 122.8(5)
C32 C33 C28 123.1(5)
C32 C33 H33A 118.4
C28 C33 H33A 118.4
O4 C34 N8 124.0(5)
O4 C34 H34A 118.0
N8 C34 H34A 118.0
N8 C35 H35A 109.5
N8 C35 H35B 109.5
H35A C35 H35B 109.5
N8 C35 H35C 109.5
H35A C35 H35C 109.5
H35B C35 H35C 109.5
N8 C36 H36A 109.5
N8 C36 H36B 109.5
H36A C36 H36B 109.5
N8 C36 H36C 109.5
H36A C36 H36C 109.5
H36B C36 H36C 109.5
N4 C14 C12 109.0(4)
N4 C14 H14A 109.9
C12 C14 H14A 109.9
N4 C14 H14B 109.9
C12 C14 H14B 109.9
H14A C14 H14B 108.3

loop_
_geom_bond_atom_site_label_1
_geom_bond_atom_site_label_2
_geom_bond_distance
Cu1 O3 1.936(3)
Cu1 N6 2.068(4)
Cu1 N5 2.074(4)
Cu1 N7 2.086(4)
Ni1 N2 1.993(4)
Ni1 O3 2.008(3)
Ni1 O4 2.052(4)
Ni1 N1 2.080(4)
Ni1 N3 2.141(4)
Cl1 O6 1.415(4)
Cl1 O5 1.435(4)
Cl1 O8 1.442(4)
Cl1 O7 1.444(4)
O1 C1 1.243(6)
O2 C7 1.257(6)
O3 H3B 0.8610
O4 C34 1.246(6)
N1 C1 1.347(6)
N1 C32 1.424(6)
N2 C6 1.333(6)
N2 C2 1.336(6)
N3 C7 1.346(6)
N3 C8 1.413(6)
N4 C15 1.432(7)
N4 C14 1.481(6)
N4 C21 1.513(7)
N5 C18 1.490(6)
N5 C17 1.492(6)
N5 C19 1.495(6)
N6 C26 1.485(7)
N6 C27 1.515(6)
N6 C20 1.536(7)
N7 C23 1.475(7)
N7 C24 1.495(6)
N7 C22 1.513(6)
N8 C34 1.316(7)
N8 C35 1.445(7)
N8 C36 1.462(7)
C1 C2 1.521(7)
C2 C3 1.368(7)
C3 C4 1.401(7)
C3 H3A 0.9500
C4 C5 1.381(8)
C4 H4A 0.9500
C5 C6 1.385(7)
C5 H5B 0.9500
C6 C7 1.503(7)
C8 C13 1.391(7)
C8 C9 1.408(7)
C9 C10 1.378(8)
C9 H9A 0.9500
C10 C11 1.366(8)
C10 H10A 0.9500
C11 C12 1.404(7)
C11 H11A 0.9500
C12 C13 1.395(7)
C12 C14 1.507(8)
C13 H13A 0.9500
C15 C16 1.494(8)
C15 H15A 0.9900
C15 H15B 0.9900
C16 C17 1.520(7)
C16 H16A 0.9900
C16 H16B 0.9900
C17 H17A 0.9900
C17 H17B 0.9900
C18 H18A 0.9800
C18 H18B 0.9800
C18 H18C 0.9800
C19 C20 1.524(8)
C19 H19A 0.9900
C19 H19B 0.9900
C20 H20A 0.9900
C20 H20B 0.9900
C21 C22 1.523(8)
C21 H21A 0.9900
C21 H21B 0.9900
C22 H22A 0.9900
C22 H22B 0.9900
C23 H23A 0.9800
C23 H23B 0.9800
C23 H23C 0.9800
C24 C25 1.501(7)
C24 H24A 0.9900
C24 H24B 0.9900
C25 C26 1.486(8)
C25 H25A 0.9900
C25 H25B 0.9900
C26 H26A 0.9900
C26 H26B 0.9900
C27 C28 1.502(7)
C27 H27A 0.9900
C27 H27B 0.9900
C28 C29 1.386(7)
C28 C33 1.401(7)
C29 C30 1.399(7)
C29 H29A 0.9500
C30 C31 1.396(7)
C30 H30A 0.9500
C31 C32 1.403(7)
C31 H31A 0.9500
C32 C33 1.374(7)
C33 H33A 0.9500
C34 H34A 0.9500
C35 H35A 0.9800
C35 H35B 0.9800
C35 H35C 0.9800
C36 H36A 0.9800
C36 H36B 0.9800
C36 H36C 0.9800
C14 H14A 0.9900
C14 H14B 0.9900

loop_
_geom_torsion_atom_site_label_1
_geom_torsion_atom_site_label_2
_geom_torsion_atom_site_label_3
_geom_torsion_atom_site_label_4
_geom_torsion
O3 Cu1 Ni1 N2 132.4(5)
N6 Cu1 Ni1 N2 -43.2(4)
N5 Cu1 Ni1 N2 -138.0(4)
N7 Cu1 Ni1 N2 67.1(4)
N6 Cu1 Ni1 O3 -175.6(5)
N5 Cu1 Ni1 O3 89.6(4)
N7 Cu1 Ni1 O3 -65.2(4)
O3 Cu1 Ni1 O4 -90.5(4)
N6 Cu1 Ni1 O4 93.9(2)
N5 Cu1 Ni1 O4 -0.80(15)
N7 Cu1 Ni1 O4 -155.70(16)
O3 Cu1 Ni1 N1 174.3(4)
N6 Cu1 Ni1 N1 -1.4(2)
N5 Cu1 Ni1 N1 -96.09(17)
N7 Cu1 Ni1 N1 109.02(17)
O3 Cu1 Ni1 N3 8.0(4)
N6 Cu1 Ni1 N3 -167.6(2)
N5 Cu1 Ni1 N3 97.68(17)
N7 Cu1 Ni1 N3 -57.21(17)
N6 Cu1 O3 Ni1 6.3(6)
N5 Cu1 O3 Ni1 -92.1(4)
N7 Cu1 O3 Ni1 116.0(4)
N2 Ni1 O3 Cu1 -84.7(7)
O4 Ni1 O3 Cu1 90.9(4)
N1 Ni1 O3 Cu1 -5.8(4)
N3 Ni1 O3 Cu1 -172.6(4)
N2 Ni1 O4 C34 10.1(4)
O3 Ni1 O4 C34 -168.7(4)
N1 Ni1 O4 C34 -68.8(4)
N3 Ni1 O4 C34 88.4(4)
Cu1 Ni1 O4 C34 -155.3(4)
N2 Ni1 N1 C1 -5.0(4)
O3 Ni1 N1 C1 -169.2(4)
O4 Ni1 N1 C1 93.9(4)
N3 Ni1 N1 C1 -20.9(6)
Cu1 Ni1 N1 C1 -170.5(4)
N2 Ni1 N1 C32 -173.8(4)
O3 Ni1 N1 C32 22.0(4)
O4 Ni1 N1 C32 -74.9(4)
N3 Ni1 N1 C32 170.3(4)
Cu1 Ni1 N1 C32 20.7(4)
O3 Ni1 N2 C6 -93.2(6)
O4 Ni1 N2 C6 91.2(4)
N1 Ni1 N2 C6 -175.0(4)
N3 Ni1 N2 C6 -1.9(4)
Cu1 Ni1 N2 C6 -132.2(3)
O3 Ni1 N2 C2 82.7(7)
O4 Ni1 N2 C2 -92.9(4)
N1 Ni1 N2 C2 0.9(4)
N3 Ni1 N2 C2 174.1(4)
Cu1 Ni1 N2 C2 43.8(6)
N2 Ni1 N3 C7 4.8(4)
O3 Ni1 N3 C7 168.7(3)
O4 Ni1 N3 C7 -94.2(4)
N1 Ni1 N3 C7 20.7(6)
Cu1 Ni1 N3 C7 166.8(3)
N2 Ni1 N3 C8 -172.3(4)
O3 Ni1 N3 C8 -8.5(4)
O4 Ni1 N3 C8 88.7(4)
N1 Ni1 N3 C8 -156.4(4)
Cu1 Ni1 N3 C8 -10.4(4)
O3 Cu1 N5 C18 57.0(3)
N6 Cu1 N5 C18 -96.0(3)
N7 Cu1 N5 C18 164.9(3)
Ni1 Cu1 N5 C18 43.0(3)
O3 Cu1 N5 C17 -62.3(4)
N6 Cu1 N5 C17 144.7(4)
N7 Cu1 N5 C17 45.6(5)
Ni1 Cu1 N5 C17 -76.3(3)
O3 Cu1 N5 C19 174.6(3)
N6 Cu1 N5 C19 21.6(3)
N7 Cu1 N5 C19 -77.5(4)
Ni1 Cu1 N5 C19 160.6(3)
O3 Cu1 N6 C26 144.1(4)
N5 Cu1 N6 C26 -115.2(4)
N7 Cu1 N6 C26 35.4(4)
Ni1 Cu1 N6 C26 146.4(3)
O3 Cu1 N6 C27 20.0(6)
N5 Cu1 N6 C27 120.8(3)
N7 Cu1 N6 C27 -88.7(3)
Ni1 Cu1 N6 C27 22.3(4)
O3 Cu1 N6 C20 -96.3(4)
N5 Cu1 N6 C20 4.4(3)
N7 Cu1 N6 C20 154.9(3)
Ni1 Cu1 N6 C20 -94.1(3)
O3 Cu1 N7 C23 -66.4(3)
N6 Cu1 N7 C23 87.8(3)
N5 Cu1 N7 C23 -175.5(3)
Ni1 Cu1 N7 C23 -53.8(3)
O3 Cu1 N7 C24 170.9(4)
N6 Cu1 N7 C24 -34.9(4)
N5 Cu1 N7 C24 61.8(5)
Ni1 Cu1 N7 C24 -176.5(3)
O3 Cu1 N7 C22 49.3(3)
N6 Cu1 N7 C22 -156.5(3)
N5 Cu1 N7 C22 -59.8(5)
Ni1 Cu1 N7 C22 61.8(3)
C32 N1 C1 O1 -4.5(8)
Ni1 N1 C1 O1 -174.1(4)
C32 N1 C1 C2 177.2(4)
Ni1 N1 C1 C2 7.6(5)
C6 N2 C2 C3 -0.8(8)
Ni1 N2 C2 C3 -176.6(4)
C6 N2 C2 C1 178.6(4)
Ni1 N2 C2 C1 2.8(6)
O1 C1 C2 N2 174.7(4)
N1 C1 C2 N2 -6.7(6)
O1 C1 C2 C3 -5.9(8)
N1 C1 C2 C3 172.6(5)
N2 C2 C3 C4 1.6(8)
C1 C2 C3 C4 -177.8(5)
C2 C3 C4 C5 -1.2(8)
C3 C4 C5 C6 0.0(8)
C2 N2 C6 C5 -0.5(7)
Ni1 N2 C6 C5 175.3(4)
C2 N2 C6 C7 -176.9(4)
Ni1 N2 C6 C7 -1.1(6)
C4 C5 C6 N2 0.9(8)
C4 C5 C6 C7 176.9(5)
C8 N3 C7 O2 -9.8(8)
Ni1 N3 C7 O2 172.9(4)
C8 N3 C7 C6 170.8(4)
Ni1 N3 C7 C6 -6.6(5)
N2 C6 C7 O2 -174.3(4)
C5 C6 C7 O2 9.4(8)
N2 C6 C7 N3 5.2(6)
C5 C6 C7 N3 -171.1(5)
C7 N3 C8 C13 155.0(5)
Ni1 N3 C8 C13 -27.9(6)
C7 N3 C8 C9 -30.5(7)
Ni1 N3 C8 C9 146.6(4)
C13 C8 C9 C10 3.8(7)
N3 C8 C9 C10 -170.7(5)
C8 C9 C10 C11 3.6(8)
C9 C10 C11 C12 -5.6(8)
C10 C11 C12 C13 -0.1(8)
C10 C11 C12 C14 173.5(5)
C9 C8 C13 C12 -9.6(7)
N3 C8 C13 C12 165.3(4)
C11 C12 C13 C8 7.8(7)
C14 C12 C13 C8 -166.2(5)
C14 N4 C15 C16 64.0(6)
C21 N4 C15 C16 -172.5(5)
N4 C15 C16 C17 49.0(7)
C18 N5 C17 C16 171.8(4)
C19 N5 C17 C16 51.2(6)
Cu1 N5 C17 C16 -68.4(5)
C15 C16 C17 N5 57.0(7)
C18 N5 C19 C20 70.4(6)
C17 N5 C19 C20 -171.9(4)
Cu1 N5 C19 C20 -44.4(5)
N5 C19 C20 N6 51.7(6)
C26 N6 C20 C19 92.9(5)
C27 N6 C20 C19 -150.4(4)
Cu1 N6 C20 C19 -30.0(5)
C15 N4 C21 C22 112.2(5)
C14 N4 C21 C22 -124.1(5)
C23 N7 C22 C21 178.6(5)
C24 N7 C22 C21 -64.5(6)
Cu1 N7 C22 C21 61.4(5)
N4 C21 C22 N7 -64.5(6)
C23 N7 C24 C25 -69.1(6)
C22 N7 C24 C25 177.3(5)
Cu1 N7 C24 C25 52.3(6)
N7 C24 C25 C26 -68.3(7)
C27 N6 C26 C25 72.1(5)
C20 N6 C26 C25 -172.3(4)
Cu1 N6 C26 C25 -54.3(5)
C24 C25 C26 N6 69.7(6)
C26 N6 C27 C28 -175.0(4)
C20 N6 C27 C28 68.1(5)
Cu1 N6 C27 C28 -47.9(5)
N6 C27 C28 C29 -104.0(5)
N6 C27 C28 C33 73.5(6)
C33 C28 C29 C30 -2.5(7)
C27 C28 C29 C30 175.0(5)
C28 C29 C30 C31 0.4(8)
C29 C30 C31 C32 0.6(8)
C30 C31 C32 C33 0.7(8)
C30 C31 C32 N1 -177.8(5)
C1 N1 C32 C33 134.0(5)
Ni1 N1 C32 C33 -57.3(6)
C1 N1 C32 C31 -47.5(7)
Ni1 N1 C32 C31 121.2(5)
C31 C32 C33 C28 -3.0(8)
N1 C32 C33 C28 175.5(5)
C29 C28 C33 C32 3.9(8)
C27 C28 C33 C32 -173.7(5)
Ni1 O4 C34 N8 -177.5(4)
C35 N8 C34 O4 1.3(8)
C36 N8 C34 O4 177.2(5)
C15 N4 C14 C12 -173.1(5)
C21 N4 C14 C12 64.7(6)
C13 C12 C14 N4 61.2(6)
C11 C12 C14 N4 -112.4(6)
